data_1556274
loop_
_publ_author_name
'Sahoo, Pathik'
'Puranik, Vedavati G.'
'Patra, A. K.'
'Sastry, P. U.'
'Dastidar, Parthasarathi'

_publ_section_title
;
 Ferrocene based organometallic gelators: a supramolecular synthon
 approach
;
_journal_issue 7
_journal_name_full 'Soft Matter'
_journal_page_first 3634
_journal_paper_doi 10.1039/c0sm01148g
_journal_volume 7
_journal_year 2011
_chemical_absolute_configuration syn
_chemical_formula_moiety '2(C10 H24 N), C12 H8 Fe O4'
_chemical_formula_sum 'C32 H56 Fe N2 O4'
_chemical_formula_weight 588.64
_space_group_IT_number 2
_space_group_name_Hall '-P 1'
_space_group_name_H-M_alt 'P -1'
_symmetry_cell_setting triclinic
_symmetry_space_group_name_Hall '-P 1'
_symmetry_space_group_name_H-M 'P -1'
_atom_sites_solution_hydrogens geom
_atom_sites_solution_primary direct
_atom_sites_solution_secondary difmap
_audit_creation_method SHELXL-97
_cell_angle_alpha 101.950(7)
_cell_angle_beta 92.720(8)
_cell_angle_gamma 91.480(8)
_cell_formula_units_Z 1
_cell_length_a 6.344(3)
_cell_length_b 9.743(5)
_cell_length_c 13.824(7)
_cell_measurement_temperature 100(2)
_cell_volume 834.4(7)
_computing_cell_refinement 'BRUKER AXS SMART 3'
_computing_data_collection 'BRUKER AXS SMART 3'
_computing_data_reduction 'BRUKER AXS SAINT'
_computing_molecular_graphics 'BRUKER SHELXLTL'
_computing_publication_material 'MERCURY 1.4'
_computing_structure_refinement 'SHELXL-97 (Sheldrick, 1997)'
_computing_structure_solution 'SHELXS-97 (Sheldrick, 1990)'
_diffrn_ambient_temperature 100(2)
_diffrn_detector_area_resol_mean 3
_diffrn_measured_fraction_theta_full 0.997
_diffrn_measured_fraction_theta_max 0.997
_diffrn_measurement_device_type 'BRUKER CCD AREA DETECTOR'
_diffrn_measurement_method 'PHI-OMEGA SCAN'
_diffrn_radiation_monochromator graphite
_diffrn_radiation_source 'fine-focus sealed tube'
_diffrn_radiation_type MoK\a
_diffrn_radiation_wavelength 0.71073
_diffrn_reflns_av_R_equivalents 0.0423
_diffrn_reflns_av_sigmaI/netI 0.0393
_diffrn_reflns_limit_h_max 7
_diffrn_reflns_limit_h_min -7
_diffrn_reflns_limit_k_max 11
_diffrn_reflns_limit_k_min -11
_diffrn_reflns_limit_l_max 16
_diffrn_reflns_limit_l_min -16
_diffrn_reflns_number 9015
_diffrn_reflns_theta_full 25.00
_diffrn_reflns_theta_max 25.00
_diffrn_reflns_theta_min 2.14
_exptl_absorpt_coefficient_mu 0.487
_exptl_absorpt_correction_T_max 0.9484
_exptl_absorpt_correction_T_min 0.8921
_exptl_absorpt_correction_type multi-scan
_exptl_absorpt_process_details SADABS
_exptl_crystal_colour BROWN
_exptl_crystal_density_diffrn 1.171
_exptl_crystal_density_method 'not measured'
_exptl_crystal_description NIDDLE
_exptl_crystal_F_000 320
_exptl_crystal_size_max 0.24
_exptl_crystal_size_mid 0.18
_exptl_crystal_size_min 0.11
_refine_diff_density_max 0.466
_refine_diff_density_min -0.181
_refine_diff_density_rms 0.060
_refine_ls_extinction_method none
_refine_ls_goodness_of_fit_ref 1.090
_refine_ls_hydrogen_treatment constr
_refine_ls_matrix_type full
_refine_ls_number_parameters 180
_refine_ls_number_reflns 2933
_refine_ls_number_restraints 0
_refine_ls_restrained_S_all 1.090
_refine_ls_R_factor_all 0.0494
_refine_ls_R_factor_gt 0.0468
_refine_ls_shift/su_max 0.000
_refine_ls_shift/su_mean 0.000
_refine_ls_structure_factor_coef Fsqd
_refine_ls_weighting_details 'calc w=1/[\s^2^(Fo^2^)+(0.0561P)^2^+0.2563P] where P=(Fo^2^+2Fc^2^)/3'
_refine_ls_weighting_scheme calc
_refine_ls_wR_factor_gt 0.1131
_refine_ls_wR_factor_ref 0.1147
_reflns_number_gt 2803
_reflns_number_total 2933
_reflns_threshold_expression >2sigma(I)
_cod_data_source_file c0sm01148g.txt
_cod_data_source_block ps0721p
_cod_depositor_comments
;
The following automatic conversions were performed:

data item '_exptl_absorpt_correction_type' value 'MULTI-SCAN' was
changed to 'multi-scan' in accordance with the
/home/saulius/struct/COD-crude-data/automatic-downloads/DataCite-retrospective/RSC/depositions/lib/dictionaries/cif_core.dic
dictionary named 'cif_core.dic' version 2.4.2 last updated on
2011-04-26.

data item '_symmetry_cell_setting' value 'TRICLINIC' was changed to
'triclinic' in accordance with the
/home/saulius/struct/COD-crude-data/automatic-downloads/DataCite-retrospective/RSC/depositions/lib/dictionaries/cif_core.dic
dictionary named 'cif_core.dic' version 2.4.2 last updated on
2011-04-26.

Automatic conversion script
Id: cif_fix_values 6909 2019-04-08 15:41:33Z antanas 
;
_cod_original_sg_symbol_H-M P-1
_cod_database_code 1556274

loop_
_symmetry_equiv_pos_as_xyz
'x, y, z'
'-x, -y, -z'

loop_
_atom_site_label
_atom_site_type_symbol
_atom_site_fract_x
_atom_site_fract_y
_atom_site_fract_z
_atom_site_U_iso_or_equiv
_atom_site_adp_type
_atom_site_occupancy
_atom_site_symmetry_multiplicity
_atom_site_calc_flag
_atom_site_refinement_flags
Fe1 Fe 0.0000 0.0000 0.5000 0.03958(17) Uani 1 2 d S
O2 O 0.4561(3) 0.22729(19) 0.44587(16) 0.0646(5) Uani 1 1 d .
O3 O 0.1566(2) 0.33380(17) 0.43203(13) 0.0537(4) Uani 1 1 d .
C4 C 0.2625(3) 0.2251(2) 0.42765(16) 0.0445(5) Uani 1 1 d .
C5 C 0.1502(3) 0.0859(2) 0.39950(16) 0.0433(5) Uani 1 1 d .
C6 C -0.0682(4) 0.0585(3) 0.36939(17) 0.0511(6) Uani 1 1 d .
H6 H -0.1701 0.1283 0.3583 0.061 Uiso 1 1 calc R
C7 C -0.1111(5) -0.0866(3) 0.35913(19) 0.0613(7) Uani 1 1 d .
H7 H -0.2487 -0.1352 0.3402 0.074 Uiso 1 1 calc R
C8 C 0.0775(5) -0.1495(3) 0.3830(2) 0.0630(7) Uani 1 1 d .
H8 H 0.0932 -0.2493 0.3829 0.076 Uiso 1 1 calc R
C9 C 0.2391(4) -0.0442(2) 0.40642(18) 0.0517(6) Uani 1 1 d .
H9 H 0.3864 -0.0580 0.4257 0.062 Uiso 1 1 calc R
N10 N 0.7529(3) 0.4218(2) 0.42772(15) 0.0522(5) Uani 1 1 d .
H10A H 0.7558 0.5021 0.4724 0.078 Uiso 1 1 calc R
H10B H 0.8708 0.3766 0.4352 0.078 Uiso 1 1 calc R
H10C H 0.6418 0.3686 0.4361 0.078 Uiso 1 1 calc R
C11 C 0.7366(4) 0.4520(3) 0.3267(2) 0.0644(7) Uani 1 1 d .
H11A H 0.7408 0.3646 0.2783 0.077 Uiso 1 1 calc R
H11B H 0.8572 0.5107 0.3182 0.077 Uiso 1 1 calc R
C12 C 0.5388(4) 0.5240(3) 0.3080(2) 0.0609(7) Uani 1 1 d .
H12A H 0.5364 0.6124 0.3555 0.073 Uiso 1 1 calc R
H12B H 0.4184 0.4663 0.3183 0.073 Uiso 1 1 calc R
C13 C 0.5183(5) 0.5520(3) 0.2039(2) 0.0677(7) Uani 1 1 d .
H13A H 0.6358 0.6129 0.1947 0.081 Uiso 1 1 calc R
H13B H 0.5268 0.4640 0.1565 0.081 Uiso 1 1 calc R
C14 C 0.3163(5) 0.6188(4) 0.1836(2) 0.0734(8) Uani 1 1 d .
H14A H 0.3108 0.7074 0.2306 0.088 Uiso 1 1 calc R
H14B H 0.2002 0.5589 0.1958 0.088 Uiso 1 1 calc R
C15 C 0.2813(5) 0.6461(3) 0.0808(2) 0.0718(8) Uani 1 1 d .
H15A H 0.2872 0.5580 0.0332 0.086 Uiso 1 1 calc R
H15B H 0.3951 0.7076 0.0685 0.086 Uiso 1 1 calc R
C16 C 0.0732(5) 0.7119(4) 0.0641(2) 0.0753(8) Uani 1 1 d .
H16A H -0.0400 0.6484 0.0743 0.090 Uiso 1 1 calc R
H16B H 0.0654 0.7976 0.1139 0.090 Uiso 1 1 calc R
C17 C 0.0354(5) 0.7463(4) -0.0365(2) 0.0758(8) Uani 1 1 d .
H17A H 0.0414 0.6606 -0.0864 0.091 Uiso 1 1 calc R
H17B H 0.1488 0.8094 -0.0471 0.091 Uiso 1 1 calc R
C18 C -0.1723(5) 0.8129(4) -0.0511(2) 0.0770(8) Uani 1 1 d .
H18A H -0.2855 0.7490 -0.0416 0.092 Uiso 1 1 calc R
H18B H -0.1792 0.8976 -0.0003 0.092 Uiso 1 1 calc R
C19 C -0.2105(6) 0.8503(4) -0.1505(2) 0.0842(9) Uani 1 1 d .
H19A H -0.2051 0.7657 -0.2015 0.101 Uiso 1 1 calc R
H19B H -0.0975 0.9141 -0.1603 0.101 Uiso 1 1 calc R
C20 C -0.4188(6) 0.9175(5) -0.1629(3) 0.1002(12) Uani 1 1 d .
H20A H -0.5321 0.8545 -0.1546 0.150 Uiso 1 1 calc R
H20B H -0.4330 0.9378 -0.2279 0.150 Uiso 1 1 calc R
H20C H -0.4239 1.0031 -0.1142 0.150 Uiso 1 1 calc R

loop_
_atom_site_aniso_label
_atom_site_aniso_U_11
_atom_site_aniso_U_22
_atom_site_aniso_U_33
_atom_site_aniso_U_23
_atom_site_aniso_U_13
_atom_site_aniso_U_12
Fe1 0.0396(3) 0.0295(3) 0.0486(3) 0.00335(18) 0.01556(18) -0.00311(17)
O2 0.0329(9) 0.0577(11) 0.1078(15) 0.0299(10) -0.0008(9) -0.0060(7)
O3 0.0410(9) 0.0414(9) 0.0798(11) 0.0160(8) 0.0020(8) -0.0029(7)
C4 0.0376(12) 0.0472(13) 0.0515(12) 0.0167(10) 0.0056(9) -0.0043(10)
C5 0.0395(12) 0.0441(13) 0.0476(12) 0.0115(10) 0.0116(9) -0.0044(9)
C6 0.0464(13) 0.0540(15) 0.0523(13) 0.0118(11) -0.0005(10) -0.0081(11)
C7 0.0657(17) 0.0562(16) 0.0547(14) -0.0038(12) 0.0098(12) -0.0234(13)
C8 0.084(2) 0.0375(13) 0.0648(16) -0.0027(11) 0.0342(14) -0.0029(13)
C9 0.0485(13) 0.0465(14) 0.0626(14) 0.0109(11) 0.0261(11) 0.0099(11)
N10 0.0365(10) 0.0483(12) 0.0717(13) 0.0135(10) 0.0006(9) -0.0040(8)
C11 0.0525(15) 0.0671(18) 0.0748(18) 0.0167(14) 0.0117(13) -0.0019(13)
C12 0.0586(16) 0.0628(17) 0.0623(15) 0.0136(13) 0.0102(12) 0.0010(13)
C13 0.0732(19) 0.0730(19) 0.0592(16) 0.0166(14) 0.0128(13) 0.0043(15)
C14 0.085(2) 0.082(2) 0.0557(15) 0.0170(14) 0.0157(14) 0.0120(17)
C15 0.084(2) 0.075(2) 0.0581(16) 0.0168(14) 0.0163(14) 0.0072(16)
C16 0.083(2) 0.081(2) 0.0641(17) 0.0169(15) 0.0151(15) 0.0064(17)
C17 0.086(2) 0.079(2) 0.0667(17) 0.0223(15) 0.0159(15) 0.0036(17)
C18 0.081(2) 0.083(2) 0.0694(18) 0.0197(16) 0.0117(15) -0.0006(17)
C19 0.092(2) 0.092(2) 0.0717(19) 0.0248(17) 0.0112(17) 0.0042(19)
C20 0.097(3) 0.119(3) 0.089(2) 0.032(2) 0.001(2) 0.006(2)

loop_
_atom_type_symbol
_atom_type_description
_atom_type_scat_dispersion_real
_atom_type_scat_dispersion_imag
_atom_type_scat_source
C C 0.0033 0.0016 'International Tables Vol C Tables 4.2.6.8 and 6.1.1.4'
H H 0.0000 0.0000 'International Tables Vol C Tables 4.2.6.8 and 6.1.1.4'
Fe Fe 0.3463 0.8444 'International Tables Vol C Tables 4.2.6.8 and 6.1.1.4'
N N 0.0061 0.0033 'International Tables Vol C Tables 4.2.6.8 and 6.1.1.4'
O O 0.0106 0.0060 'International Tables Vol C Tables 4.2.6.8 and 6.1.1.4'

loop_
_geom_angle_atom_site_label_1
_geom_angle_atom_site_label_2
_geom_angle_atom_site_label_3
_geom_angle
_geom_angle_site_symmetry_1
_geom_angle_site_symmetry_3
C5 Fe1 C5 180.000(1) 2_556 .
C5 Fe1 C8 111.23(10) 2_556 .
C5 Fe1 C8 68.77(10) . .
C5 Fe1 C8 68.77(10) 2_556 2_556
C5 Fe1 C8 111.23(10) . 2_556
C8 Fe1 C8 180.00(11) . 2_556
C5 Fe1 C6 138.76(9) 2_556 .
C5 Fe1 C6 41.24(9) . .
C8 Fe1 C6 68.54(12) . .
C8 Fe1 C6 111.46(12) 2_556 .
C5 Fe1 C6 41.24(9) 2_556 2_556
C5 Fe1 C6 138.76(9) . 2_556
C8 Fe1 C6 111.46(12) . 2_556
C8 Fe1 C6 68.54(12) 2_556 2_556
C6 Fe1 C6 180.000(1) . 2_556
C5 Fe1 C9 139.09(9) 2_556 .
C5 Fe1 C9 40.91(9) . .
C8 Fe1 C9 40.56(10) . .
C8 Fe1 C9 139.44(10) 2_556 .
C6 Fe1 C9 68.74(11) . .
C6 Fe1 C9 111.26(11) 2_556 .
C5 Fe1 C9 40.91(9) 2_556 2_556
C5 Fe1 C9 139.09(9) . 2_556
C8 Fe1 C9 139.44(10) . 2_556
C8 Fe1 C9 40.56(10) 2_556 2_556
C6 Fe1 C9 111.26(11) . 2_556
C6 Fe1 C9 68.74(11) 2_556 2_556
C9 Fe1 C9 180.000(1) . 2_556
C5 Fe1 C7 111.29(10) 2_556 .
C5 Fe1 C7 68.71(10) . .
C8 Fe1 C7 40.67(12) . .
C8 Fe1 C7 139.33(12) 2_556 .
C6 Fe1 C7 40.48(11) . .
C6 Fe1 C7 139.52(11) 2_556 .
C9 Fe1 C7 68.30(11) . .
C9 Fe1 C7 111.70(11) 2_556 .
C5 Fe1 C7 68.71(10) 2_556 2_556
C5 Fe1 C7 111.29(10) . 2_556
C8 Fe1 C7 139.33(12) . 2_556
C8 Fe1 C7 40.67(12) 2_556 2_556
C6 Fe1 C7 139.52(11) . 2_556
C6 Fe1 C7 40.48(11) 2_556 2_556
C9 Fe1 C7 111.70(11) . 2_556
C9 Fe1 C7 68.30(11) 2_556 2_556
C7 Fe1 C7 180.0 . 2_556
O2 C4 O3 123.9(2) 1 .
O2 C4 O3 123.9(2) . .
O2 C4 C5 117.6(2) 1 .
O2 C4 C5 117.6(2) . .
O3 C4 C5 118.5(2) . .
C9 C5 C6 107.5(2) . .
C9 C5 C4 125.2(2) . .
C6 C5 C4 127.1(2) . .
C9 C5 Fe1 69.95(12) . .
C6 C5 Fe1 69.67(13) . .
C4 C5 Fe1 121.62(15) . .
C7 C6 C5 107.8(2) . .
C7 C6 Fe1 69.97(15) . .
C5 C6 Fe1 69.09(13) . .
C7 C6 H6 126.1 . .
C5 C6 H6 126.1 . .
Fe1 C6 H6 126.1 . .
C6 C7 C8 108.3(2) . .
C6 C7 Fe1 69.55(14) . .
C8 C7 Fe1 69.28(15) . .
C6 C7 H7 125.9 . .
C8 C7 H7 125.9 . .
Fe1 C7 H7 125.9 . .
C9 C8 C7 108.3(2) . .
C9 C8 Fe1 70.01(13) . .
C7 C8 Fe1 70.05(14) . .
C9 C8 H8 125.9 . .
C7 C8 H8 125.9 . .
Fe1 C8 H8 125.9 . .
C8 C9 C5 108.1(2) . .
C8 C9 Fe1 69.43(13) . .
C5 C9 Fe1 69.14(12) . .
C8 C9 H9 125.9 . .
C5 C9 H9 125.9 . .
Fe1 C9 H9 125.9 . .
C11 N10 H10A 109.5 . .
C11 N10 H10B 109.5 . .
H10A N10 H10B 109.5 . .
C11 N10 H10C 109.5 . .
H10A N10 H10C 109.5 . .
H10B N10 H10C 109.5 . .
N10 C11 C12 112.4(2) . .
N10 C11 H11A 109.1 . .
C12 C11 H11A 109.1 . .
N10 C11 H11B 109.1 . .
C12 C11 H11B 109.1 . .
H11A C11 H11B 107.9 . .
C11 C12 C13 112.7(2) . .
C11 C12 H12A 109.1 . .
C13 C12 H12A 109.1 . .
C11 C12 H12B 109.1 . .
C13 C12 H12B 109.1 . .
H12A C12 H12B 107.8 . .
C14 C13 C12 112.8(2) . .
C14 C13 H13A 109.0 . .
C12 C13 H13A 109.0 . .
C14 C13 H13B 109.0 . .
C12 C13 H13B 109.0 . .
H13A C13 H13B 107.8 . .
C13 C14 C15 116.0(2) . .
C13 C14 H14A 108.3 . .
C15 C14 H14A 108.3 . .
C13 C14 H14B 108.3 . .
C15 C14 H14B 108.3 . .
H14A C14 H14B 107.4 . .
C14 C15 C16 113.7(2) . .
C14 C15 H15A 108.8 . .
C16 C15 H15A 108.8 . .
C14 C15 H15B 108.8 . .
C16 C15 H15B 108.8 . .
H15A C15 H15B 107.7 . .
C17 C16 C15 115.4(2) . .
C17 C16 H16A 108.4 . .
C15 C16 H16A 108.4 . .
C17 C16 H16B 108.4 . .
C15 C16 H16B 108.4 . .
H16A C16 H16B 107.5 . .
C16 C17 C18 114.5(2) . .
C16 C17 H17A 108.6 . .
C18 C17 H17A 108.6 . .
C16 C17 H17B 108.6 . .
C18 C17 H17B 108.6 . .
H17A C17 H17B 107.6 . .
C19 C18 C17 115.1(3) . .
C19 C18 H18A 108.5 . .
C17 C18 H18A 108.5 . .
C19 C18 H18B 108.5 . .
C17 C18 H18B 108.5 . .
H18A C18 H18B 107.5 . .
C18 C19 C20 114.0(3) . .
C18 C19 H19A 108.7 . .
C20 C19 H19A 108.7 . .
C18 C19 H19B 108.7 . .
C20 C19 H19B 108.7 . .
H19A C19 H19B 107.6 . .
C19 C20 H20A 109.5 . .
C19 C20 H20B 109.5 . .
H20A C20 H20B 109.5 . .
C19 C20 H20C 109.5 . .
H20A C20 H20C 109.5 . .
H20B C20 H20C 109.5 . .

loop_
_geom_bond_atom_site_label_1
_geom_bond_atom_site_label_2
_geom_bond_distance
_geom_bond_site_symmetry_2
Fe1 C5 2.026(2) 2_556
Fe1 C5 2.026(2) .
Fe1 C8 2.029(2) .
Fe1 C8 2.029(2) 2_556
Fe1 C6 2.034(3) .
Fe1 C6 2.034(3) 2_556
Fe1 C9 2.037(2) .
Fe1 C9 2.037(2) 2_556
Fe1 C7 2.039(3) .
Fe1 C7 2.039(3) 2_556
O2 O2 0.000(5) 1
O2 C4 1.241(3) .
O3 C4 1.261(3) .
C4 O2 1.241(3) 1
C4 C5 1.484(3) .
C5 C9 1.420(3) .
C5 C6 1.430(3) .
C6 C7 1.409(4) .
C6 H6 0.9800 .
C7 C8 1.414(4) .
C7 H7 0.9800 .
C8 C9 1.409(4) .
C8 H8 0.9800 .
C9 H9 0.9800 .
N10 C11 1.485(3) .
N10 H10A 0.8900 .
N10 H10B 0.8900 .
N10 H10C 0.8900 .
C11 C12 1.491(4) .
C11 H11A 0.9700 .
C11 H11B 0.9700 .
C12 C13 1.520(4) .
C12 H12A 0.9700 .
C12 H12B 0.9700 .
C13 C14 1.493(4) .
C13 H13A 0.9700 .
C13 H13B 0.9700 .
C14 C15 1.507(4) .
C14 H14A 0.9700 .
C14 H14B 0.9700 .
C15 C16 1.511(4) .
C15 H15A 0.9700 .
C15 H15B 0.9700 .
C16 C17 1.507(4) .
C16 H16A 0.9700 .
C16 H16B 0.9700 .
C17 C18 1.507(4) .
C17 H17A 0.9700 .
C17 H17B 0.9700 .
C18 C19 1.503(4) .
C18 H18A 0.9700 .
C18 H18B 0.9700 .
C19 C20 1.508(5) .
C19 H19A 0.9700 .
C19 H19B 0.9700 .
C20 H20A 0.9600 .
C20 H20B 0.9600 .
C20 H20C 0.9600 .

loop_
_geom_hbond_atom_site_label_D
_geom_hbond_atom_site_label_H
_geom_hbond_atom_site_label_A
_geom_hbond_distance_DH
_geom_hbond_distance_HA
_geom_hbond_distance_DA
_geom_hbond_angle_DHA
_geom_hbond_site_symmetry_A
N10 H10A O3 0.89 1.90 2.770(3) 164.2 2_666
N10 H10B O3 0.89 1.87 2.724(3) 159.6 1_655
N10 H10C O2 0.89 1.82 2.694(3) 166.9 1
